data_2205303
loop_
_publ_author_name
'McSweeney, Nigel'
'Pratt, Albert C.'
'Long, Conor'
'Howie, R. Alan'

_publ_section_title
(1<i>RS</i>,2<i>S</i><i>R</i>,7<i>RS</i>,8<i>RS</i>)-<i>N</i>-Benzoyltricyclo[6.2.2.0^2,7^]dodeca-9,11-diene-1,10-dicarboximide
_journal_issue 3
_journal_name_full 'Acta Crystallographica Section E'
_journal_page_first o547
_journal_page_last o549
_journal_paper_doi 10.1107/S1600536805002758
_journal_volume 61
_journal_year 2005
_chemical_formula_iupac 'C21 H19 N O3'
_chemical_formula_moiety 'C21 H19 N O3'
_chemical_formula_sum 'C21 H19 N O3'
_chemical_formula_weight 333.37
_chemical_melting_point .411E-305
_chemical_name_systematic
;
(1RS,2SR,7RS,8RS)-N-Benzoyltricyclo[6.2.2.0^2,7^]dodeca-9,11-diene-1,10-
dicarboximide
;
_space_group_IT_number 14
_symmetry_cell_setting monoclinic
_symmetry_space_group_name_Hall '-P 2ybc'
_symmetry_space_group_name_H-M 'P 1 21/c 1'
_atom_sites_solution_hydrogens geom
_atom_sites_solution_primary direct
_atom_sites_solution_secondary difmap
_cell_angle_alpha 90.00
_cell_angle_beta 100.76(3)
_cell_angle_gamma 90.00
_cell_formula_units_Z 4
_cell_length_a 8.111(3)
_cell_length_b 12.999(7)
_cell_length_c 16.256(5)
_cell_measurement_reflns_used 14
_cell_measurement_temperature 298(2)
_cell_measurement_theta_max 13.0
_cell_measurement_theta_min 11.0
_cell_volume 1683.8(12)
_computing_cell_refinement 'Nicolet P3 Software'
_computing_data_collection 'Nicolet P3 Software (Nicolet, 1980)'
_computing_data_reduction 'RDNIC (Howie, 1980)'
_computing_molecular_graphics 'ORTEP-3 for Windows (Farrugia, 1997)'
_computing_publication_material 'SHELXL97 and PLATON (Spek, 2003)'
_computing_structure_refinement 'SHELXL97 (Sheldrick, 1997)'
_computing_structure_solution 'SHELXS97 (Sheldrick, 1997)'
_diffrn_ambient_temperature 298(2)
_diffrn_measured_fraction_theta_full 0.849
_diffrn_measured_fraction_theta_max 0.784
_diffrn_measurement_device_type 'Nicolet P3 four-circle'
_diffrn_measurement_method \q-2\q
_diffrn_radiation_monochromator graphite
_diffrn_radiation_source 'normal-focus sealed tube'
_diffrn_radiation_type MoK\a
_diffrn_radiation_wavelength 0.71073
_diffrn_reflns_av_R_equivalents 0.0000
_diffrn_reflns_av_sigmaI/netI 0.1200
_diffrn_reflns_limit_h_max 11
_diffrn_reflns_limit_h_min 0
_diffrn_reflns_limit_k_max 18
_diffrn_reflns_limit_k_min 0
_diffrn_reflns_limit_l_max 22
_diffrn_reflns_limit_l_min -22
_diffrn_reflns_number 3882
_diffrn_reflns_theta_full 25.00
_diffrn_reflns_theta_max 30.06
_diffrn_reflns_theta_min 2.02
_diffrn_standards_decay_% 0
_diffrn_standards_interval_count 50
_diffrn_standards_number 2
_exptl_absorpt_coefficient_mu 0.088
_exptl_absorpt_correction_type none
_exptl_crystal_colour colourless
_exptl_crystal_density_diffrn 1.315
_exptl_crystal_density_method 'not measured'
_exptl_crystal_description block
_exptl_crystal_F_000 704
_exptl_crystal_size_max 0.60
_exptl_crystal_size_mid 0.40
_exptl_crystal_size_min 0.26
_refine_diff_density_max 0.323
_refine_diff_density_min -0.226
_refine_ls_extinction_method none
_refine_ls_goodness_of_fit_ref 1.031
_refine_ls_hydrogen_treatment constr
_refine_ls_matrix_type full
_refine_ls_number_parameters 226
_refine_ls_number_reflns 3882
_refine_ls_number_restraints 0
_refine_ls_restrained_S_all 1.031
_refine_ls_R_factor_all 0.1699
_refine_ls_R_factor_gt 0.0876
_refine_ls_shift/su_max 0.000
_refine_ls_shift/su_mean 0.000
_refine_ls_structure_factor_coef Fsqd
_refine_ls_weighting_details 'calc w = 1/[\s^2^(Fo^2^)+(0.0735P)^2^] where P = (Fo^2^+2Fc^2^)/3'
_refine_ls_weighting_scheme calc
_refine_ls_wR_factor_gt 0.1637
_refine_ls_wR_factor_ref 0.1922
_reflns_number_gt 1880
_reflns_number_total 3882
_reflns_threshold_expression I>2\s(I)
_cod_data_source_file lh6356.cif
_cod_data_source_block I
_cod_original_sg_symbol_H-M 'P 21/c'
_cod_database_code 2205303
_cod_database_fobs_code 2205303

loop_
_symmetry_equiv_pos_as_xyz
'x, y, z'
'x, -y+1/2, z+1/2'
'-x, -y, -z'
'-x, y-1/2, -z-1/2'

loop_
_atom_site_label
_atom_site_fract_x
_atom_site_fract_y
_atom_site_fract_z
_atom_site_U_iso_or_equiv
_atom_site_adp_type
_atom_site_calc_flag
_atom_site_refinement_flags
_atom_site_occupancy
_atom_site_type_symbol
N1 0.3644(3) 0.6274(2) 0.39508(16) 0.0392(7) Uani d . 1 N
O1 0.4530(3) 0.7657(2) 0.32558(15) 0.0603(8) Uani d . 1 O
O2 0.3050(3) 0.51618(19) 0.49727(15) 0.0500(7) Uani d . 1 O
O3 0.4287(3) 0.5436(2) 0.28269(16) 0.0619(8) Uani d . 1 O
C1 0.4954(4) 0.7640(3) 0.47789(19) 0.0373(8) Uani d . 1 C
C2 0.6906(4) 0.7617(3) 0.5097(2) 0.0414(8) Uani d . 1 C
H2 0.7172 0.6884 0.5171 0.050 Uiso calc R 1 H
C3 0.8167(5) 0.8014(4) 0.4613(2) 0.0713(13) Uani d . 1 C
H3A 0.8087 0.8757 0.4567 0.086 Uiso calc R 1 H
H3B 0.7957 0.7725 0.4053 0.086 Uiso calc R 1 H
C4 0.9903(5) 0.7707(4) 0.5070(3) 0.0714(13) Uani d . 1 C
H4A 1.0038 0.6972 0.5005 0.086 Uiso calc R 1 H
H4B 1.0731 0.8049 0.4807 0.086 Uiso calc R 1 H
C5 1.0262(5) 0.7962(4) 0.5997(3) 0.0722(13) Uani d . 1 C
H5A 1.0452 0.8696 0.6063 0.087 Uiso calc R 1 H
H5B 1.1286 0.7615 0.6257 0.087 Uiso calc R 1 H
C6 0.8865(5) 0.7655(4) 0.6452(2) 0.0690(13) Uani d . 1 C
H6A 0.8822 0.6912 0.6498 0.083 Uiso calc R 1 H
H6B 0.9075 0.7943 0.7012 0.083 Uiso calc R 1 H
C7 0.7247(4) 0.8045(3) 0.5978(2) 0.0476(9) Uani d . 1 C
H7 0.7447 0.8779 0.5904 0.057 Uiso calc R 1 H
C8 0.5568(4) 0.8011(3) 0.6343(2) 0.0489(10) Uani d . 1 C
H8 0.5752 0.8166 0.6944 0.059 Uiso calc R 1 H
C9 0.4719(4) 0.6989(3) 0.6132(2) 0.0442(9) Uani d . 1 C
H9 0.4473 0.6528 0.6530 0.053 Uiso calc R 1 H
C10 0.4362(4) 0.6823(3) 0.5311(2) 0.0375(8) Uani d . 1 C
C11 0.4270(4) 0.8654(3) 0.4999(2) 0.0481(9) Uani d . 1 C
H11 0.3711 0.9111 0.4602 0.058 Uiso calc R 1 H
C12 0.4543(4) 0.8834(3) 0.5814(2) 0.0523(10) Uani d . 1 C
H12 0.4139 0.9416 0.6044 0.063 Uiso calc R 1 H
C13 0.4398(4) 0.7243(3) 0.3902(2) 0.0423(8) Uani d . 1 C
C14 0.3603(4) 0.5969(3) 0.4789(2) 0.0387(8) Uani d . 1 C
C15 0.3223(4) 0.5619(3) 0.3224(2) 0.0428(9) Uani d . 1 C
C16 0.1475(4) 0.5261(3) 0.2993(2) 0.0418(8) Uani d . 1 C
C17 0.0221(4) 0.5567(3) 0.3415(2) 0.0548(11) Uani d . 1 C
H17 0.0475 0.6006 0.3873 0.066 Uiso calc R 1 H
C18 -0.1412(5) 0.5220(4) 0.3155(3) 0.0674(12) Uani d . 1 C
H18 -0.2250 0.5426 0.3440 0.081 Uiso calc R 1 H
C19 -0.1789(5) 0.4577(4) 0.2485(3) 0.0709(13) Uani d . 1 C
H19 -0.2884 0.4346 0.2311 0.085 Uiso calc R 1 H
C20 -0.0557(6) 0.4274(4) 0.2069(3) 0.0730(13) Uani d . 1 C
H20 -0.0822 0.3833 0.1612 0.088 Uiso calc R 1 H
C21 0.1079(5) 0.4610(3) 0.2314(2) 0.0594(11) Uani d . 1 C
H21 0.1905 0.4399 0.2024 0.071 Uiso calc R 1 H

loop_
_atom_site_aniso_label
_atom_site_aniso_U_11
_atom_site_aniso_U_22
_atom_site_aniso_U_33
_atom_site_aniso_U_12
_atom_site_aniso_U_13
_atom_site_aniso_U_23
N1 0.0374(15) 0.0425(17) 0.0380(16) -0.0070(14) 0.0082(12) -0.0007(14)
O1 0.0765(19) 0.0623(18) 0.0420(15) -0.0096(15) 0.0103(13) 0.0145(14)
O2 0.0512(15) 0.0449(15) 0.0555(16) -0.0120(13) 0.0138(12) 0.0067(13)
O3 0.0498(16) 0.084(2) 0.0578(17) -0.0057(14) 0.0247(13) -0.0184(15)
C1 0.0352(18) 0.042(2) 0.0345(18) -0.0005(16) 0.0055(14) 0.0031(16)
C2 0.0350(18) 0.048(2) 0.043(2) -0.0049(16) 0.0131(15) -0.0030(17)
C3 0.055(3) 0.114(4) 0.050(2) -0.020(3) 0.022(2) -0.007(2)
C4 0.043(2) 0.102(4) 0.075(3) -0.012(2) 0.026(2) -0.016(3)
C5 0.038(2) 0.103(4) 0.076(3) -0.004(2) 0.011(2) -0.013(3)
C6 0.054(3) 0.104(4) 0.047(2) 0.002(3) 0.0052(19) -0.015(2)
C7 0.0389(19) 0.063(3) 0.043(2) -0.0021(18) 0.0137(16) -0.0008(19)
C8 0.048(2) 0.060(3) 0.042(2) -0.0055(19) 0.0191(17) -0.0104(19)
C9 0.042(2) 0.053(2) 0.041(2) -0.0024(17) 0.0180(16) 0.0046(18)
C10 0.0336(17) 0.041(2) 0.0398(19) -0.0024(16) 0.0119(14) 0.0032(17)
C11 0.039(2) 0.043(2) 0.062(3) 0.0039(17) 0.0101(17) 0.007(2)
C12 0.045(2) 0.050(2) 0.068(3) 0.0012(19) 0.0238(19) -0.011(2)
C13 0.0377(19) 0.049(2) 0.041(2) 0.0005(17) 0.0084(15) 0.0081(18)
C14 0.0303(17) 0.040(2) 0.048(2) -0.0008(16) 0.0134(15) 0.0039(17)
C15 0.044(2) 0.047(2) 0.039(2) -0.0005(17) 0.0102(17) 0.0019(17)
C16 0.0396(19) 0.051(2) 0.0351(19) -0.0026(17) 0.0070(15) 0.0000(17)
C17 0.043(2) 0.072(3) 0.049(2) -0.003(2) 0.0085(17) -0.014(2)
C18 0.039(2) 0.100(4) 0.065(3) -0.011(2) 0.0138(19) -0.008(3)
C19 0.050(2) 0.099(4) 0.060(3) -0.030(3) 0.001(2) -0.001(3)
C20 0.075(3) 0.088(4) 0.051(3) -0.023(3) -0.001(2) -0.016(2)
C21 0.064(3) 0.068(3) 0.047(2) -0.015(2) 0.0128(19) -0.009(2)

loop_
_atom_type_symbol
_atom_type_description
_atom_type_scat_dispersion_real
_atom_type_scat_dispersion_imag
_atom_type_scat_source
C C 0.0033 0.0016 'International Tables Vol C Tables 4.2.6.8 and 6.1.1.4'
H H 0.0000 0.0000 'International Tables Vol C Tables 4.2.6.8 and 6.1.1.4'
N N 0.0061 0.0033 'International Tables Vol C Tables 4.2.6.8 and 6.1.1.4'
O O 0.0106 0.0060 'International Tables Vol C Tables 4.2.6.8 and 6.1.1.4'

loop_
_geom_angle_atom_site_label_1
_geom_angle_atom_site_label_2
_geom_angle_atom_site_label_3
_geom_angle
_geom_angle_publ_flag
C13 N1 C14 113.0(3) y
C13 N1 C15 121.3(3) y
C14 N1 C15 125.0(3) y
C11 C1 C13 118.0(3) y
C11 C1 C10 108.2(3) y
C13 C1 C10 103.4(3) y
C11 C1 C2 109.4(3) y
C13 C1 C2 114.3(3) y
C10 C1 C2 102.0(3) y
C3 C2 C7 110.4(3) y
C3 C2 C1 124.6(3) y
C7 C2 C1 107.4(3) y
C3 C2 H2 104.1 ?
C7 C2 H2 104.1 ?
C1 C2 H2 104.1 ?
C2 C3 C4 108.4(3) y
C2 C3 H3A 110.0 ?
C4 C3 H3A 110.0 ?
C2 C3 H3B 110.0 ?
C4 C3 H3B 110.0 ?
H3A C3 H3B 108.4 ?
C5 C4 C3 114.7(3) y
C5 C4 H4A 108.6 ?
C3 C4 H4A 108.6 ?
C5 C4 H4B 108.6 ?
C3 C4 H4B 108.6 ?
H4A C4 H4B 107.6 ?
C4 C5 C6 113.8(3) y
C4 C5 H5A 108.8 ?
C6 C5 H5A 108.8 ?
C4 C5 H5B 108.8 ?
C6 C5 H5B 108.8 ?
H5A C5 H5B 107.7 ?
C7 C6 C5 109.1(4) y
C7 C6 H6A 109.9 ?
C5 C6 H6A 109.9 ?
C7 C6 H6B 109.9 ?
C5 C6 H6B 109.9 ?
H6A C6 H6B 108.3 ?
C6 C7 C2 110.8(3) y
C6 C7 C8 122.4(3) y
C2 C7 C8 109.0(3) y
C6 C7 H7 104.3 ?
C2 C7 H7 104.3 ?
C8 C7 H7 104.3 ?
C9 C8 C12 108.3(3) y
C9 C8 C7 109.1(3) y
C12 C8 C7 100.8(3) y
C9 C8 H8 112.7 ?
C12 C8 H8 112.7 ?
C7 C8 H8 112.7 ?
C10 C9 C8 112.1(3) y
C10 C9 H9 123.9 ?
C8 C9 H9 123.9 ?
C9 C10 C14 134.1(3) y
C9 C10 C1 115.4(3) y
C14 C10 C1 110.3(3) y
C12 C11 C1 113.2(3) y
C12 C11 H11 123.4 ?
C1 C11 H11 123.4 ?
C11 C12 C8 114.5(3) y
C11 C12 H12 122.8 ?
C8 C12 H12 122.8 ?
O1 C13 N1 124.0(3) y
O1 C13 C1 127.9(3) y
N1 C13 C1 108.1(3) y
O2 C14 N1 123.9(3) y
O2 C14 C10 130.9(3) y
N1 C14 C10 105.1(3) y
O3 C15 N1 118.4(3) y
O3 C15 C16 123.8(3) y
N1 C15 C16 117.7(3) y
C21 C16 C17 119.3(3) ?
C21 C16 C15 117.9(3) ?
C17 C16 C15 122.8(3) ?
C16 C17 C18 120.1(4) ?
C16 C17 H17 119.9 ?
C18 C17 H17 119.9 ?
C19 C18 C17 120.2(4) ?
C19 C18 H18 119.9 ?
C17 C18 H18 119.9 ?
C18 C19 C20 119.8(4) ?
C18 C19 H19 120.1 ?
C20 C19 H19 120.1 ?
C19 C20 C21 121.1(4) ?
C19 C20 H20 119.4 ?
C21 C20 H20 119.4 ?
C16 C21 C20 119.5(4) ?
C16 C21 H21 120.3 ?
C20 C21 H21 120.3 ?

loop_
_geom_bond_atom_site_label_1
_geom_bond_atom_site_label_2
_geom_bond_distance
_geom_bond_publ_flag
N1 C13 1.408(4) y
N1 C14 1.425(4) y
N1 C15 1.444(4) y
O1 C13 1.203(4) y
O2 C14 1.200(4) y
O3 C15 1.194(4) y
C1 C11 1.500(5) y
C1 C13 1.504(5) y
C1 C10 1.504(4) y
C1 C2 1.571(4) y
C2 C3 1.493(5) y
C2 C7 1.514(5) y
C2 H2 0.9800 ?
C3 C4 1.518(6) y
C3 H3A 0.9700 ?
C3 H3B 0.9700 ?
C4 C5 1.516(6) y
C4 H4A 0.9700 ?
C4 H4B 0.9700 ?
C5 C6 1.518(6) y
C5 H5A 0.9700 ?
C5 H5B 0.9700 ?
C6 C7 1.481(5) y
C6 H6A 0.9700 ?
C6 H6B 0.9700 ?
C7 C8 1.584(5) y
C7 H7 0.9800 ?
C8 C9 1.506(5) y
C8 C12 1.519(5) y
C8 H8 0.9800 ?
C9 C10 1.330(4) y
C9 H9 0.9300 ?
C10 C14 1.462(5) y
C11 C12 1.323(5) y
C11 H11 0.9300 ?
C12 H12 0.9300 ?
C15 C16 1.473(5) y
C16 C21 1.380(5) ?
C16 C17 1.387(5) ?
C17 C18 1.389(5) ?
C17 H17 0.9300 ?
C18 C19 1.361(6) ?
C18 H18 0.9300 ?
C19 C20 1.366(6) ?
C19 H19 0.9300 ?
C20 C21 1.383(5) ?
C20 H20 0.9300 ?
C21 H21 0.9300 ?

loop_
_geom_torsion_atom_site_label_1
_geom_torsion_atom_site_label_2
_geom_torsion_atom_site_label_3
_geom_torsion_atom_site_label_4
_geom_torsion
_geom_torsion_publ_flag
C11 C1 C2 C3 -86.5(4) y
C13 C1 C2 C3 48.3(5) y
C10 C1 C2 C3 159.1(4) y
C11 C1 C2 C7 44.9(4) y
C13 C1 C2 C7 179.7(3) y
C10 C1 C2 C7 -69.5(3) y
C7 C2 C3 C4 58.4(5) y
C1 C2 C3 C4 -171.5(3) y
C2 C3 C4 C5 -49.9(5) y
C3 C4 C5 C6 46.7(6) y
C4 C5 C6 C7 -49.5(5) y
C5 C6 C7 C2 58.7(5) y
C5 C6 C7 C8 -170.5(4) y
C3 C2 C7 C6 -65.8(4) y
C1 C2 C7 C6 155.5(3) y
C3 C2 C7 C8 156.7(3) y
C1 C2 C7 C8 18.0(4) y
C6 C7 C8 C9 -87.4(4) y
C2 C7 C8 C9 44.1(4) y
C6 C7 C8 C12 158.8(4) y
C2 C7 C8 C12 -69.7(4) y
C12 C8 C9 C10 50.0(4) y
C7 C8 C9 C10 -58.8(4) y
C8 C9 C10 C14 178.1(3) y
C8 C9 C10 C1 3.3(4) y
C11 C1 C10 C9 -54.7(4) y
C13 C1 C10 C9 179.5(3) y
C2 C1 C10 C9 60.6(4) y
C11 C1 C10 C14 129.2(3) y
C13 C1 C10 C14 3.4(3) y
C2 C1 C10 C14 -115.4(3) y
C13 C1 C11 C12 166.6(3) y
C10 C1 C11 C12 49.9(4) y
C2 C1 C11 C12 -60.5(4) y
C1 C11 C12 C8 3.4(4) y
C9 C8 C12 C11 -54.9(4) y
C7 C8 C12 C11 59.5(4) y
C14 N1 C13 O1 -178.3(3) ?
C15 N1 C13 O1 10.9(5) ?
C14 N1 C13 C1 0.9(4) ?
C15 N1 C13 C1 -169.8(3) ?
C11 C1 C13 O1 57.3(5) ?
C10 C1 C13 O1 176.6(4) ?
C2 C1 C13 O1 -73.4(5) ?
C11 C1 C13 N1 -121.9(3) ?
C10 C1 C13 N1 -2.6(3) ?
C2 C1 C13 N1 107.4(3) ?
C13 N1 C14 O2 -178.3(3) ?
C15 N1 C14 O2 -7.9(5) ?
C13 N1 C14 C10 1.3(3) ?
C15 N1 C14 C10 171.6(3) ?
C9 C10 C14 O2 1.5(6) ?
C1 C10 C14 O2 176.6(3) ?
C9 C10 C14 N1 -178.0(4) ?
C1 C10 C14 N1 -2.9(3) ?
C13 N1 C15 O3 51.8(5) ?
C14 N1 C15 O3 -117.8(4) ?
C13 N1 C15 C16 -125.1(3) ?
C14 N1 C15 C16 65.3(4) ?
O3 C15 C16 C21 5.2(6) ?
N1 C15 C16 C21 -178.1(3) ?
O3 C15 C16 C17 -173.4(4) ?
N1 C15 C16 C17 3.3(5) ?
C21 C16 C17 C18 0.0(6) ?
C15 C16 C17 C18 178.6(4) ?
C16 C17 C18 C19 0.0(7) ?
C17 C18 C19 C20 0.1(7) ?
C18 C19 C20 C21 -0.2(7) ?
C17 C16 C21 C20 -0.1(6) ?
C15 C16 C21 C20 -178.8(4) ?
C19 C20 C21 C16 0.2(7) ?
